data_9006317
loop_
_publ_author_name
'Pecharroman, C.'
'Gonzalez-Carreno T'
'Iglesias, J. E.'

_publ_section_title
;
 The infrared dielectric properties of maghemite, gamma-Fe2O3,
 from reflectance measurement on pressed powders
 Sample: b) idealized
;
_journal_name_full 'Physics and Chemistry of Minerals'
_journal_page_first 21
_journal_page_last 29
_journal_volume 22
_journal_year 1995
_chemical_formula_sum 'Fe2 O3'
_chemical_name_mineral Maghemite
_space_group_IT_number 213
_symmetry_space_group_name_Hall 'P 4bd 2ab 3'
_symmetry_space_group_name_H-M 'P 41 3 2'
_cell_angle_alpha 90
_cell_angle_beta 90
_cell_angle_gamma 90
_cell_length_a 8.33
_cell_length_b 8.33
_cell_length_c 8.33
_cell_formula_units_Z 12
_cell_volume 578.010
_database_code_amcsd 0007899
_exptl_crystal_density_diffrn 4.894
_cod_database_code 9006317

loop_
_space_group_symop_operation_xyz
x,y,z
-z,1/2+x,1/2-y
-y,1/2+z,1/2-x
-x,1/2+y,1/2-z
1/4-x,3/4+z,1/4+y
1/4-z,3/4+y,1/4+x
1/4-y,3/4+x,1/4+z
3/4-x,3/4-z,3/4-y
3/4-z,3/4-y,3/4-x
3/4-y,3/4-x,3/4-z
1/2-z,-x,1/2+y
1/2-y,-z,1/2+x
1/2-x,-y,1/2+z
1/2+z,1/2-x,-y
1/2+y,1/2-z,-x
1/2+x,1/2-y,-z
1/4+x,1/4-z,3/4+y
1/4+z,1/4-y,3/4+x
1/4+y,1/4-x,3/4+z
3/4+x,1/4+z,1/4-y
3/4+z,1/4+y,1/4-x
3/4+y,1/4+x,1/4-z
z,x,y
y,z,x

loop_
_atom_site_label
_atom_site_fract_x
_atom_site_fract_y
_atom_site_fract_z
_atom_site_occupancy
Fe-oct1 0.87500 0.87500 0.87500 0.33333
Fe-oct2 0.12500 0.87500 0.12500 1.00000
Fe-tet 0.50000 0.50000 0.50000 1.00000
O1 0.12500 0.12500 0.62500 1.00000
O2 0.62500 0.62500 0.62500 1.00000

loop_
_cod_related_entry_id
_cod_related_entry_database
_cod_related_entry_code
1 ChemSpider 14147
2 AMCSD 0007899
